data_7036831
loop_
_publ_author_name
'Drewes, D.'
'Limanski, E.M.'
'Krebs, B.'

_publ_section_title
;
 A series of novel lanthanide polyoxometalates: condensation of building
 blocks dependent on the nature of rare earth cations
;
_journal_name_full 'DALTON TRANSACTIONS (CAMBRIDGE, ENGLAND : 2003)'
_journal_page_first 2087
_journal_page_last 2091
_journal_volume 2004
_journal_year 2004
_chemical_formula_sum 'Gd2 H60 K6 Mo12 O78 Te2'
_chemical_name_systematic 'K6 (Gd (H2 O)7)2 (Te Mo6 O24)2 (H2 O)16'
_space_group_IT_number 2
_symmetry_space_group_name_Hall '-P 1'
_symmetry_space_group_name_H-M 'P -1'
_cell_angle_alpha 71.51
_cell_angle_beta 81.88
_cell_angle_gamma 88.14
_cell_formula_units_Z 2
_cell_length_a 11.235
_cell_length_b 16.779
_cell_length_c 19.659
_cell_volume 3479.117
_citation_journal_id_ASTM DTARAF
_cod_data_source_file Drewes_DTARAF_2004_1500.cif
_cod_data_source_block H60Gd2K6Mo12O78Te2
_cod_original_cell_volume 3479.116
_cod_original_formula_sum 'H60 Gd2 K6 Mo12 O78 Te2'
_cod_database_code 7036831

loop_
_symmetry_equiv_pos_as_xyz
x,y,z
-x,-y,-z

loop_
_atom_site_label
_atom_site_type_symbol
_atom_site_fract_x
_atom_site_fract_y
_atom_site_fract_z
_atom_site_occupancy
_atom_site_U_iso_or_equiv
O9 O-2 0.0514 0.5366 0.21439 1 0.0
O3 O-2 -0.1529 0.589 0.18106 1 0.0
K4 K+1 0.81115 -0.15491 0.24526 1 0.0
Mo5 Mo+6 -0.22883 0.39472 0.13495 1 0.0
Mo11 Mo+6 0.11626 -0.00909 0.11095 1 0.0
O1 O-2 -0.3631 0.5723 0.28341 1 0.0
O70 O-2 -0.4402 0.1721 0.1208 1 0.0
O28 O-2 0.2283 -0.0798 0.19869 1 0.0
O2 O-2 -0.155 0.5159 0.31996 1 0.0
Mo9 Mo+6 0.5256 -0.04974 0.25815 1 0.0
O54 O-2 0.1942 0.7564 0.2529 1 0.0
O21 O-2 -0.3179 0.4037 0.0687 1 0.0
O22 O-2 -0.1229 0.3204 0.1285 1 0.0
O8 O-2 -0.1719 0.6743 0.28359 1 0.0
O37 O-2 -0.0431 0.0067 0.4299 1 0.0
Te1 Te+6 -0.24998 0.498844 0.251483 1 0.0
K7 K+1 -0.2302 0.0416 0.0606 0.25 0.0
O49 O-2 0.0457 0.6541 0.4401 1 0.0
K6 K+1 -0.2578 0.0767 0.05497 0.75 0.0
O11 O-2 -0.3301 0.3245 0.21794 1 0.0
O10 O-2 -0.1337 0.4954 0.08396 1 0.0
O77 O-2 -0.3501 0.7565 0.1851 1 0.0
O64 O-2 -0.5206 0.4099 -0.0846 1 0.0
O32 O-2 0.4996 0.0338 0.30741 1 0.0
O6 O-2 -0.3464 0.4081 0.32149 1 0.0
O78 O-2 -0.3536 0.3095 -0.1209 0.5 0.0
O74 O-2 -0.1657 0.2305 -0.0296 0.75 0.0
O27 O-2 0.3948 0.0307 0.18799 1 0.0
O25 O-2 0.2581 0.0797 0.29875 1 0.0
O38 O-2 0.1039 0.1435 0.404 1 0.0
Mo10 Mo+6 0.40276 -0.05537 0.119 1 0.0
O46 O-2 0.0545 0.0738 0.0512 1 0.0
O19 O-2 0.0906 0.441 0.126 1 0.0
O68 O-2 0.2917 0.7282 0.5628 1 0.0
Mo3 Mo+6 -0.03232 0.62315 0.24798 1 0.0
O17 O-2 0.0233 0.7115 0.1802 1 0.0
O29 O-2 0.1511 0.074 0.1789 1 0.0
O31 O-2 0.2019 -0.0166 0.42742 1 0.0
O71 O-2 -0.7698 0.2907 0.3872 1 0.0
O65 O-2 -0.6125 0.1693 -0.0092 1 0.0
O40 O-2 0.4322 -0.0718 0.4477 1 0.0
O48 O-2 -0.0963 0.1286 0.173 1 0.0
O24 O-2 -0.5544 0.3862 0.18412 1 0.0
O76 O-2 -0.1864 -0.0976 0.0957 0.75 0.0
O47 O-2 -0.1638 0.0022 0.2998 1 0.0
Mo6 Mo+6 -0.46969 0.37683 0.25286 1 0.0
O15 O-2 -0.182 0.596 0.4325 1 0.0
Mo4 Mo+6 -0.00869 0.52008 0.13159 1 0.0
O16 O-2 -0.3795 0.6771 0.3733 1 0.0
Gd1 Gd+3 0.23348 0.64451 0.360342 1 0.0
Mo12 Mo+6 -0.04048 0.04883 0.23972 1 0.0
K3 K+1 0.01646 0.24097 0.04482 1 0.0
O60 O-2 -0.7944 0.3969 0.2467 1 0.0
O79 O-2 -0.459 0.3002 -0.1536 0.5 0.0
O30 O-2 0.0911 -0.0301 0.3104 1 0.0
O69 O-2 0.9455 -0.1827 0.3579 1 0.0
O14 O-2 -0.5918 0.5546 0.378 1 0.0
O36 O-2 0.015 0.1193 0.2904 1 0.0
Mo1 Mo+6 -0.49028 0.4772 0.37126 1 0.0
O62 O-2 -0.6778 0.2366 0.2384 1 0.0
O43 O-2 0.5294 -0.0033 0.06949 1 0.0
O80 O-2 -0.266 0.301 -0.1159 0.25 0.0
O81 O-2 -0.241 0.217 0.0251 0.25 0.0
Gd2 Gd+3 -0.73385 0.350946 0.140255 1 0.0
O66 O-2 -0.7899 0.2819 -0.0613 1 0.0
Te2 Te+6 0.24287 -0.000119 0.248825 1 0.0
O72 O-2 -0.3551 0.1336 0.3835 1 0.0
O23 O-2 -0.5257 0.2885 0.32057 1 0.0
O75 O-2 0.2597 0.2013 0.5377 1 0.0
O56 O-2 -0.7322 0.2212 0.1037 1 0.0
O53 O-2 0.4166 0.7245 0.3058 1 0.0
O42 O-2 0.5809 -0.1301 0.3237 1 0.0
O26 O-2 0.3349 -0.0735 0.31928 1 0.0
O63 O-2 -0.02 0.4036 0.4128 1 0.0
O59 O-2 -0.6735 0.497 0.0804 1 0.0
O67 O-2 0.1046 -0.1736 0.5032 1 0.0
O12 O-2 -0.549 0.4624 0.28745 1 0.0
O35 O-2 -0.0123 -0.0342 0.19098 1 0.0
O55 O-2 0.2828 0.5835 0.2593 1 0.0
O5 O-2 -0.3443 0.4821 0.18234 1 0.0
O44 O-2 0.3865 -0.1399 0.0893 1 0.0
O7 O-2 -0.3662 0.5022 0.41894 1 0.0
O18 O-2 0.0531 0.6137 0.31665 1 0.0
K5 K+1 0.28438 0.03189 0.56237 1 0.0
O34 O-2 0.2849 0.0174 0.07044 1 0.0
O13 O-2 -0.5432 0.3872 0.43586 1 0.0
O73 O-2 -0.0586 0.2965 0.3358 1 0.0
K2 K+1 -0.32553 0.15509 0.23865 1 0.0
O33 O-2 0.4692 -0.1191 0.20669 1 0.0
Mo2 Mo+6 -0.27239 0.60363 0.36702 1 0.0
O51 O-2 0.1725 0.4979 0.4208 1 0.0
K1 K+1 0.4995 0.23805 0.54033 1 0.0
O39 O-2 0.3869 0.0962 0.4125 1 0.0
O57 O-2 -0.5451 0.3415 0.0606 1 0.0
Mo7 Mo+6 0.08387 0.0566 0.37826 1 0.0
O58 O-2 -0.7933 0.3792 0.0229 1 0.0
O20 O-2 0.0447 0.6086 0.0649 1 0.0
O41 O-2 0.6485 -0.0027 0.1991 1 0.0
O61 O-2 -0.918 0.2692 0.1922 1 0.0
O4 O-2 -0.1365 0.4253 0.2195 1 0.0
O45 O-2 0.0996 -0.0943 0.0839 1 0.0
O50 O-2 0.2238 0.7769 0.3908 1 0.0
O52 O-2 0.2952 0.6254 0.476 1 0.0
Mo8 Mo+6 0.3697 0.00943 0.38658 1 0.0
